data_1576756
loop_
_publ_author_name
'Qi, Jun-Chao'
'Chen, Xiao-Gang'
'Wang, Zhen-Yu'
'Tang, Yuan-Yuan'
'Song, Xian-Jiang'
'Qin, Yan'
'Lv, Hui-Peng'
'Xiong, Ren-Gen'
'Liao, Wei-Qiang'

_publ_section_title
;
 Organic-inorganic perovskite ferroelectric catalytic selective alkyne
 coupling under ultrasound sonication.
;
_journal_issue 3
_journal_name_full 'Chemical science'
_journal_page_first 1792
_journal_page_last 1800
_journal_paper_doi 10.1039/d5sc07784b
_journal_volume 17
_journal_year 2026
_chemical_formula_moiety 'C24 H26'
_chemical_formula_sum 'C24 H26'
_chemical_formula_weight 314.45
_space_group_crystal_system monoclinic
_space_group_IT_number 14
_space_group_name_Hall '-P 2ybc'
_space_group_name_H-M_alt 'P 1 21/c 1'
_atom_sites_solution_hydrogens geom
_audit_creation_date 2025-10-24
_audit_creation_method
;
Olex2 1.3
(compiled 2020.11.12 svn.r5f609507 for OlexSys, GUI svn.r6408)
;
_audit_update_record
;
2025-10-25 deposited with the CCDC.	2025-11-18 downloaded from the CCDC.
;
_cell_angle_alpha 90
_cell_angle_beta 93.953(2)
_cell_angle_gamma 90
_cell_formula_units_Z 4
_cell_length_a 12.5044(3)
_cell_length_b 9.9663(3)
_cell_length_c 15.9532(4)
_cell_measurement_reflns_used 5367
_cell_measurement_temperature 270(2)
_cell_measurement_theta_max 71.9390
_cell_measurement_theta_min 3.5300
_cell_volume 1983.40(9)
_computing_cell_refinement 'CrysAlisPro 1.171.43.129a (Rigaku OD, 2024)'
_computing_data_collection 'CrysAlisPro 1.171.43.129a (Rigaku OD, 2024)'
_computing_data_reduction 'CrysAlisPro 1.171.43.129a (Rigaku OD, 2024)'
_computing_molecular_graphics 'Olex2 1.3 (Dolomanov et al., 2009)'
_computing_publication_material 'Olex2 1.3 (Dolomanov et al., 2009)'
_computing_structure_refinement 'SHELXL 2018/3 (Sheldrick, 2015)'
_computing_structure_solution 'SHELXT 2018/2 (Sheldrick, 2018)'
_diffrn_ambient_environment N~2~
_diffrn_ambient_temperature 270(2)
_diffrn_detector 'Hybrid Pixel Array Detector'
_diffrn_detector_area_resol_mean 10.0000
_diffrn_detector_type 'HyPix-Arc 150'
_diffrn_measured_fraction_theta_full 0.995
_diffrn_measured_fraction_theta_max 0.967
_diffrn_measurement_details
;
List of Runs (angles in degrees, time in seconds):

  # Type    Start    End  Width  t~exp~   \w     \q     \k     \f   Frames
#--------------------------------------------------------------------------
  1  \w    -75.00 -28.00   0.50    0.05    --  -60.77 125.00   0.00   94
  2  \w    -89.00 -45.00   0.50    0.05    --  -75.45 125.00 -30.00   88
  3  \w    -54.00 -28.00   0.50    0.05    --  -60.77 125.00 -60.00   52
  4  \w    -64.00 -38.00   0.50    0.05    --  -75.45 125.00 -90.00   52
  5  \w    -94.00 -48.00   0.50    0.05    --  -75.45 125.00-180.00   92
  6  \w   -106.00 -74.00   0.50    0.05    --  -60.77 -15.00-150.00   64
  7  \w   -120.00 -56.00   0.50    0.05    --  -73.82 -15.00 150.00  128
  8  \w   -110.00 -61.00   0.50    0.05    --  -75.45 -15.00  90.00   98
  9  \w     46.00  84.00   0.50    0.05    --   60.40-125.00  30.00   76
 10  \w     40.00  83.00   0.50    0.05    --   60.40-125.00-180.00   86
 11  \w     40.00  66.00   0.50    0.05    --   60.40-125.00-150.00   52
 12  \w     36.00  62.00   0.50    0.05    --   75.32-125.00-150.00   52
 13  \w     46.00  74.00   0.50    0.05    --   74.97-125.00-120.00   56
 14  \w     38.00  64.00   0.50    0.05    --   75.32-125.00  90.00   52
 15  \w     59.00 121.00   0.50    0.05    --   75.32  15.00  60.00  124
 16  \w     58.00 120.00   0.50    0.05    --   74.97  15.00   0.00  124
 17  \w     75.00 104.00   0.50    0.05    --   60.40  15.00 -30.00   58
 18  \w     47.00  99.00   0.50    0.05    --   60.40  15.00 -60.00  104
 19  \w     40.00  76.00   0.50    0.05    --   60.40  15.00 -90.00   72
 20  \w     51.00 100.00   0.50    0.05    --   60.40  15.00-150.00   98
 21  \w     90.00 115.00   0.50    0.05    --   74.97  15.00  90.00   50
 22  \w     55.00 116.00   0.50    0.05    --   75.32  15.00 150.00  122
;
_diffrn_measurement_device 'four-circle diffractometer'
_diffrn_measurement_device_type 'XtaLAB Synergy R, DW system, HyPix-Arc 150'
_diffrn_measurement_method '\w scans'
_diffrn_orient_matrix_type 'CrysAlisPro convention (1999,Acta A55,543-557)'
_diffrn_orient_matrix_UB_11 0.0348666000
_diffrn_orient_matrix_UB_12 -0.0956534000
_diffrn_orient_matrix_UB_13 -0.0689528000
_diffrn_orient_matrix_UB_21 -0.1147704000
_diffrn_orient_matrix_UB_22 0.0019546000
_diffrn_orient_matrix_UB_23 -0.0417550000
_diffrn_orient_matrix_UB_31 0.0292744000
_diffrn_orient_matrix_UB_32 0.1214481000
_diffrn_orient_matrix_UB_33 -0.0535880000
_diffrn_radiation_monochromator mirror
_diffrn_radiation_probe x-ray
_diffrn_radiation_type 'Cu K\a'
_diffrn_radiation_wavelength 1.54184
_diffrn_reflns_av_R_equivalents 0.0209
_diffrn_reflns_av_unetI/netI 0.0182
_diffrn_reflns_Laue_measured_fraction_full 0.995
_diffrn_reflns_Laue_measured_fraction_max 0.967
_diffrn_reflns_limit_h_max 14
_diffrn_reflns_limit_h_min -15
_diffrn_reflns_limit_k_max 11
_diffrn_reflns_limit_k_min -10
_diffrn_reflns_limit_l_max 18
_diffrn_reflns_limit_l_min -19
_diffrn_reflns_number 14245
_diffrn_reflns_point_group_measured_fraction_full 0.995
_diffrn_reflns_point_group_measured_fraction_max 0.967
_diffrn_reflns_theta_full 67.684
_diffrn_reflns_theta_max 72.103
_diffrn_reflns_theta_min 3.543
_diffrn_source 'Rotating-anode X-ray tube'
_diffrn_source_type 'Rigaku (Cu) X-ray Source'
_exptl_absorpt_coefficient_mu 0.439
_exptl_absorpt_correction_T_max 1.00000
_exptl_absorpt_correction_T_min 0.84354
_exptl_absorpt_correction_type multi-scan
_exptl_absorpt_process_details
;
CrysAlisPro 1.171.43.129a (Rigaku Oxford Diffraction, 2024)
Empirical absorption correction using spherical harmonics,
implemented in SCALE3 ABSPACK scaling algorithm.
;
_exptl_crystal_colour colourless
_exptl_crystal_colour_primary colourless
_exptl_crystal_density_diffrn 1.053
_exptl_crystal_description plate
_exptl_crystal_F_000 680
_exptl_crystal_size_max 0.13
_exptl_crystal_size_mid 0.11
_exptl_crystal_size_min 0.1
_refine_diff_density_max 0.169
_refine_diff_density_min -0.182
_refine_diff_density_rms 0.040
_refine_ls_extinction_method none
_refine_ls_goodness_of_fit_ref 1.043
_refine_ls_hydrogen_treatment constr
_refine_ls_matrix_type full
_refine_ls_number_parameters 263
_refine_ls_number_reflns 3777
_refine_ls_number_restraints 28
_refine_ls_restrained_S_all 1.065
_refine_ls_R_factor_all 0.0810
_refine_ls_R_factor_gt 0.0600
_refine_ls_shift/su_max 0.000
_refine_ls_shift/su_mean 0.000
_refine_ls_structure_factor_coef Fsqd
_refine_ls_weighting_details 'w=1/[\s^2^(Fo^2^)+(0.1061P)^2^+0.2052P] where P=(Fo^2^+2Fc^2^)/3'
_refine_ls_weighting_scheme calc
_refine_ls_wR_factor_gt 0.1750
_refine_ls_wR_factor_ref 0.1983
_reflns_Friedel_coverage 0.000
_reflns_number_gt 2543
_reflns_number_total 3777
_reflns_threshold_expression 'I > 2\s(I)'
_cod_data_source_file d5sc07784b2.cif
_cod_data_source_block 2b
_cod_database_code 1576756
_shelx_shelxl_version_number 2018/3
_chemical_oxdiff_formula 'C H '
_shelx_space_group_comment
;
The symmetry employed for this shelxl refinement is uniquely defined
by the following loop, which should always be used as a source of
symmetry information in preference to the above space-group names.
They are only intended as comments.
;
_shelx_estimated_absorpt_t_max 0.957
_shelx_estimated_absorpt_t_min 0.945
_reflns_odcompleteness_completeness 99.60
_reflns_odcompleteness_iscentric 1
_reflns_odcompleteness_theta 66.97
_olex2_refinement_description
;
1. Fixed Uiso
 At 1.2 times of:
  All C(H) groups
 At 1.5 times of:
  All C(H,H,H) groups
2. Restrained distances
 C5-C4 \\sim C5-C4A
 with sigma of 0.02
 C4A-C3A \\sim C4-C3
 with sigma of 0.02
 C4A-C2A \\sim C4-C2
 with sigma of 0.02
 C4-C1 \\sim C4A-C1A
 with sigma of 0.02
3. Uiso/Uaniso restraints and constraints
C3A \\sim C3: within 2A with sigma of 0.01 and sigma for terminal atoms of 0.01
within 2A
C1 \\sim C1A: within 2A with sigma of 0.01 and sigma for terminal atoms of 0.01
within 2A
C2 \\sim C2A: within 2A with sigma of 0.01 and sigma for terminal atoms of 0.01
within 2A
C4 \\sim C4A: within 2A with sigma of 0.01 and sigma for terminal atoms of 0.01
within 2A
4. Others
 Sof(C3A)=Sof(H3AA)=Sof(H3AB)=Sof(H3AC)=Sof(C2A)=Sof(H2AA)=Sof(H2AB)=Sof(H2AC)=
 Sof(C1A)=Sof(H1AA)=Sof(H1AB)=Sof(H1AC)=Sof(C4A)=1-FVAR(1)
 Sof(C4)=Sof(C2)=Sof(H2A)=Sof(H2B)=Sof(H2C)=Sof(C1)=Sof(H1A)=Sof(H1B)=Sof(H1C)=
 Sof(C3)=Sof(H3A)=Sof(H3B)=Sof(H3C)=FVAR(1)
5.a Aromatic/amide H refined with riding coordinates:
 C17(H17), C6(H6), C16(H16), C7(H7), C10(H10), C20(H20), C9(H9), C19(H19)
5.b Idealised Me refined as rotating group:
 C22(H22A,H22B,H22C), C23(H23A,H23B,H23C), C24(H24A,H24B,H24C), C2(H2A,H2B,
 H2C), C1(H1A,H1B,H1C), C3(H3A,H3B,H3C), C3A(H3AA,H3AB,H3AC), C2A(H2AA,H2AB,
 H2AC), C1A(H1AA,H1AB,H1AC)
;
_olex2_submission_special_instructions 'No special instructions were received'
_oxdiff_exptl_absorpt_empirical_details
;
Empirical correction (ABSPACK) includes:
- Absorption correction using spherical harmonics
- Frame scaling
;
_oxdiff_exptl_absorpt_empirical_full_max 1.362
_oxdiff_exptl_absorpt_empirical_full_min 0.721

loop_
_space_group_symop_operation_xyz
'x, y, z'
'-x, y+1/2, -z+1/2'
'-x, -y, -z'
'x, -y-1/2, z-1/2'

loop_
_atom_site_label
_atom_site_type_symbol
_atom_site_fract_x
_atom_site_fract_y
_atom_site_fract_z
_atom_site_U_iso_or_equiv
_atom_site_adp_type
_atom_site_occupancy
_atom_site_site_symmetry_order
_atom_site_calc_flag
_atom_site_refinement_flags_posn
_atom_site_refinement_flags_adp
_atom_site_refinement_flags_occupancy
_atom_site_disorder_assembly
_atom_site_disorder_group
C18 C 0.17154(13) 0.60591(15) 0.63909(10) 0.0608(4) Uani 1 1 d . . . . .
C5 C 0.70059(13) 0.61306(16) 0.01927(10) 0.0642(4) Uani 1 1 d D . . . .
C15 C 0.29471(15) 0.60800(16) 0.49759(11) 0.0671(5) Uani 1 1 d . . . . .
C21 C 0.10661(14) 0.60381(17) 0.71687(11) 0.0695(5) Uani 1 1 d . . . . .
C8 C 0.57311(14) 0.61344(18) 0.15843(11) 0.0699(5) Uani 1 1 d . . . . .
C17 C 0.12421(14) 0.60642(18) 0.55824(11) 0.0713(5) Uani 1 1 d . . . . .
H17 H 0.049815 0.605789 0.550432 0.086 Uiso 1 1 calc R U . . .
C4 C 0.7700(5) 0.6168(7) -0.0568(4) 0.0707(15) Uani 0.728(5) 1 d D U P A 1
C6 C 0.64910(14) 0.49803(19) 0.04445(11) 0.0738(5) Uani 1 1 d . . . . .
H6 H 0.656757 0.418878 0.014570 0.089 Uiso 1 1 calc R U . . .
C13 C 0.40515(16) 0.61098(18) 0.36307(12) 0.0769(5) Uani 1 1 d . . . . .
C16 C 0.18405(16) 0.60782(18) 0.48873(11) 0.0755(5) Uani 1 1 d . . . . .
H16 H 0.149424 0.608663 0.435238 0.091 Uiso 1 1 calc R U . . .
C7 C 0.58687(15) 0.49784(19) 0.11259(12) 0.0772(5) Uani 1 1 d . . . . .
H7 H 0.553734 0.418839 0.127873 0.093 Uiso 1 1 calc R U . . .
C14 C 0.35614(16) 0.60974(18) 0.42477(13) 0.0771(5) Uani 1 1 d . . . . .
C12 C 0.46161(15) 0.61247(19) 0.29217(12) 0.0769(5) Uani 1 1 d . . . . .
C10 C 0.68524(16) 0.72817(18) 0.06566(12) 0.0802(5) Uani 1 1 d . . . . .
H10 H 0.717772 0.807476 0.050208 0.096 Uiso 1 1 calc R U . . .
C20 C 0.34286(15) 0.6073(2) 0.57808(13) 0.0838(6) Uani 1 1 d . . . . .
H20 H 0.417254 0.607114 0.585919 0.101 Uiso 1 1 calc R U . . .
C9 C 0.62349(16) 0.72917(19) 0.13382(12) 0.0819(5) Uani 1 1 d . . . . .
H9 H 0.615554 0.808343 0.163608 0.098 Uiso 1 1 calc R U . . .
C19 C 0.28224(14) 0.6067(2) 0.64690(12) 0.0814(6) Uani 1 1 d . . . . .
H19 H 0.316932 0.606873 0.700377 0.098 Uiso 1 1 calc R U . . .
C11 C 0.51085(15) 0.61315(19) 0.23070(12) 0.0778(5) Uani 1 1 d . . . . .
C22 C -0.01344(18) 0.6150(3) 0.69534(15) 0.1099(8) Uani 1 1 d . . . . .
H22A H -0.028533 0.696434 0.664651 0.165 Uiso 1 1 calc R U . . .
H22B H -0.050264 0.615974 0.746188 0.165 Uiso 1 1 calc R U . . .
H22C H -0.037318 0.539577 0.661587 0.165 Uiso 1 1 calc R U . . .
C23 C 0.1273(2) 0.4702(3) 0.76324(16) 0.1165(9) Uani 1 1 d . . . . .
H23A H 0.104162 0.397284 0.727118 0.175 Uiso 1 1 calc R U . . .
H23B H 0.088213 0.468644 0.812936 0.175 Uiso 1 1 calc R U . . .
H23C H 0.202575 0.461305 0.778639 0.175 Uiso 1 1 calc R U . . .
C24 C 0.1409(2) 0.7186(3) 0.77510(15) 0.1222(9) Uani 1 1 d . . . . .
H24A H 0.215874 0.710443 0.791619 0.183 Uiso 1 1 calc R U . . .
H24B H 0.100441 0.715707 0.824087 0.183 Uiso 1 1 calc R U . . .
H24C H 0.127980 0.802384 0.746451 0.183 Uiso 1 1 calc R U . . .
C2 C 0.8768(3) 0.6844(7) -0.0317(3) 0.1240(19) Uani 0.728(5) 1 d D U P A 1
H2A H 0.864291 0.775049 -0.014513 0.186 Uiso 0.728(5) 1 calc R U P A 1
H2B H 0.920666 0.684768 -0.078788 0.186 Uiso 0.728(5) 1 calc R U P A 1
H2C H 0.912823 0.636006 0.014013 0.186 Uiso 0.728(5) 1 calc R U P A 1
C1 C 0.7116(3) 0.6978(6) -0.1268(2) 0.1259(16) Uani 0.728(5) 1 d D U P A 1
H1A H 0.643179 0.657463 -0.141684 0.189 Uiso 0.728(5) 1 calc R U P A 1
H1B H 0.753483 0.699062 -0.174987 0.189 Uiso 0.728(5) 1 calc R U P A 1
H1C H 0.701234 0.788008 -0.107814 0.189 Uiso 0.728(5) 1 calc R U P A 1
C3 C 0.7896(6) 0.4765(4) -0.0900(4) 0.148(2) Uani 0.728(5) 1 d D U P A 1
H3A H 0.831757 0.426185 -0.048389 0.222 Uiso 0.728(5) 1 calc R U P A 1
H3B H 0.827287 0.482612 -0.140290 0.222 Uiso 0.728(5) 1 calc R U P A 1
H3C H 0.722176 0.432219 -0.102268 0.222 Uiso 0.728(5) 1 calc R U P A 1
C3A C 0.8609(12) 0.5034(15) -0.0344(9) 0.140(4) Uani 0.272(5) 1 d D U P A 2
H3AA H 0.900719 0.524423 0.017508 0.209 Uiso 0.272(5) 1 calc R U P A 2
H3AB H 0.908079 0.504316 -0.079386 0.209 Uiso 0.272(5) 1 calc R U P A 2
H3AC H 0.829407 0.415907 -0.030518 0.209 Uiso 0.272(5) 1 calc R U P A 2
C2A C 0.8311(13) 0.7363(17) -0.0642(10) 0.139(4) Uani 0.272(5) 1 d D U P A 2
H2AA H 0.781600 0.800265 -0.089698 0.208 Uiso 0.272(5) 1 calc R U P A 2
H2AB H 0.888592 0.721912 -0.100071 0.208 Uiso 0.272(5) 1 calc R U P A 2
H2AC H 0.859675 0.769976 -0.010840 0.208 Uiso 0.272(5) 1 calc R U P A 2
C1A C 0.7110(9) 0.5730(18) -0.1325(6) 0.126(3) Uani 0.272(5) 1 d D U P A 2
H1AA H 0.696019 0.478558 -0.134803 0.188 Uiso 0.272(5) 1 calc R U P A 2
H1AB H 0.751952 0.597485 -0.178935 0.188 Uiso 0.272(5) 1 calc R U P A 2
H1AC H 0.644828 0.622182 -0.135718 0.188 Uiso 0.272(5) 1 calc R U P A 2
C4A C 0.7740(13) 0.6056(19) -0.0514(9) 0.072(4) Uani 0.272(5) 1 d D U P A 2

loop_
_atom_site_aniso_label
_atom_site_aniso_U_11
_atom_site_aniso_U_22
_atom_site_aniso_U_33
_atom_site_aniso_U_23
_atom_site_aniso_U_13
_atom_site_aniso_U_12
C18 0.0662(9) 0.0558(9) 0.0608(9) -0.0017(7) 0.0070(7) 0.0009(7)
C5 0.0662(9) 0.0626(10) 0.0644(9) 0.0047(7) 0.0090(8) 0.0034(7)
C15 0.0771(11) 0.0559(9) 0.0699(10) 0.0020(7) 0.0170(8) 0.0050(7)
C21 0.0758(11) 0.0712(11) 0.0625(9) -0.0045(8) 0.0124(8) -0.0014(8)
C8 0.0676(10) 0.0759(11) 0.0673(10) 0.0063(8) 0.0125(8) 0.0085(8)
C17 0.0643(9) 0.0839(12) 0.0654(10) 0.0010(8) 0.0010(8) -0.0023(8)
C4 0.077(3) 0.069(3) 0.068(3) 0.004(2) 0.021(2) -0.003(2)
C6 0.0802(11) 0.0660(10) 0.0769(11) -0.0052(8) 0.0180(9) -0.0064(8)
C13 0.0837(12) 0.0717(12) 0.0772(12) 0.0049(9) 0.0193(10) 0.0088(9)
C16 0.0815(12) 0.0864(13) 0.0584(9) -0.0005(8) 0.0026(8) -0.0029(9)
C7 0.0785(11) 0.0723(11) 0.0830(12) 0.0022(9) 0.0207(9) -0.0087(9)
C14 0.0893(12) 0.0639(11) 0.0805(12) 0.0035(8) 0.0224(10) 0.0070(9)
C12 0.0781(12) 0.0765(12) 0.0780(12) 0.0043(9) 0.0187(10) 0.0086(8)
C10 0.1007(13) 0.0577(10) 0.0853(12) 0.0045(8) 0.0284(10) 0.0012(9)
C20 0.0631(10) 0.1073(15) 0.0815(12) 0.0071(10) 0.0080(9) 0.0056(10)
C9 0.0999(13) 0.0656(11) 0.0830(12) -0.0001(9) 0.0266(10) 0.0111(10)
C19 0.0675(10) 0.1111(16) 0.0649(10) 0.0033(9) -0.0004(8) 0.0017(10)
C11 0.0750(11) 0.0830(13) 0.0767(12) 0.0054(9) 0.0149(9) 0.0107(9)
C22 0.0807(14) 0.162(2) 0.0893(15) -0.0077(14) 0.0236(11) 0.0023(14)
C23 0.137(2) 0.1134(19) 0.1042(17) 0.0326(14) 0.0446(15) 0.0102(15)
C24 0.141(2) 0.132(2) 0.0978(16) -0.0475(15) 0.0411(15) -0.0354(17)
C2 0.075(2) 0.188(6) 0.112(3) -0.026(3) 0.027(2) -0.023(3)
C1 0.118(3) 0.174(4) 0.088(2) 0.049(3) 0.0267(19) 0.009(3)
C3 0.227(6) 0.093(2) 0.139(4) -0.017(3) 0.116(4) -0.007(3)
C3A 0.168(9) 0.141(7) 0.122(7) 0.021(6) 0.097(6) 0.054(7)
C2A 0.121(8) 0.174(10) 0.129(9) -0.023(7) 0.069(7) -0.034(7)
C1A 0.108(6) 0.194(9) 0.078(5) 0.003(6) 0.025(4) 0.003(7)
C4A 0.079(7) 0.071(7) 0.065(6) 0.007(5) 0.012(6) -0.002(6)

loop_
_atom_type_symbol
_atom_type_description
_atom_type_scat_dispersion_real
_atom_type_scat_dispersion_imag
_atom_type_scat_source
C C 0.0181 0.0091 'International Tables Vol C Tables 4.2.6.8 and 6.1.1.4'
H H 0.0000 0.0000 'International Tables Vol C Tables 4.2.6.8 and 6.1.1.4'

loop_
_geom_angle_atom_site_label_1
_geom_angle_atom_site_label_2
_geom_angle_atom_site_label_3
_geom_angle
_geom_angle_site_symmetry_1
_geom_angle_site_symmetry_3
_geom_angle_publ_flag
C17 C18 C21 122.71(15) . . ?
C19 C18 C21 120.77(15) . . ?
C19 C18 C17 116.52(16) . . ?
C6 C5 C4 123.1(3) . . ?
C6 C5 C4A 119.7(7) . . ?
C10 C5 C4 120.5(3) . . ?
C10 C5 C6 116.43(16) . . ?
C10 C5 C4A 123.7(7) . . ?
C16 C15 C14 120.34(17) . . ?
C20 C15 C16 117.71(16) . . ?
C20 C15 C14 121.95(17) . . ?
C18 C21 C23 108.74(15) . . ?
C22 C21 C18 112.75(15) . . ?
C22 C21 C23 107.65(17) . . ?
C24 C21 C18 110.08(15) . . ?
C24 C21 C22 108.41(18) . . ?
C24 C21 C23 109.1(2) . . ?
C7 C8 C9 117.97(16) . . ?
C7 C8 C11 121.18(16) . . ?
C9 C8 C11 120.83(16) . . ?
C18 C17 H17 119.0 . . ?
C16 C17 C18 121.94(16) . . ?
C16 C17 H17 119.0 . . ?
C2 C4 C5 109.6(4) . . ?
C1 C4 C5 108.8(4) . . ?
C1 C4 C2 109.0(5) . . ?
C3 C4 C5 111.4(4) . . ?
C3 C4 C2 109.8(5) . . ?
C3 C4 C1 108.2(5) . . ?
C5 C6 H6 119.1 . . ?
C7 C6 C5 121.82(16) . . ?
C7 C6 H6 119.1 . . ?
C14 C13 C12 179.9(3) . . ?
C15 C16 H16 119.6 . . ?
C17 C16 C15 120.85(16) . . ?
C17 C16 H16 119.6 . . ?
C8 C7 H7 119.6 . . ?
C6 C7 C8 120.89(16) . . ?
C6 C7 H7 119.6 . . ?
C13 C14 C15 178.5(2) . . ?
C11 C12 C13 179.7(2) . . ?
C5 C10 H10 118.9 . . ?
C9 C10 C5 122.27(17) . . ?
C9 C10 H10 118.9 . . ?
C15 C20 H20 119.6 . . ?
C19 C20 C15 120.87(17) . . ?
C19 C20 H20 119.6 . . ?
C8 C9 H9 119.7 . . ?
C10 C9 C8 120.61(17) . . ?
C10 C9 H9 119.7 . . ?
C18 C19 H19 118.9 . . ?
C20 C19 C18 122.11(17) . . ?
C20 C19 H19 118.9 . . ?
C12 C11 C8 178.2(2) . . ?
C21 C22 H22A 109.5 . . ?
C21 C22 H22B 109.5 . . ?
C21 C22 H22C 109.5 . . ?
H22A C22 H22B 109.5 . . ?
H22A C22 H22C 109.5 . . ?
H22B C22 H22C 109.5 . . ?
C21 C23 H23A 109.5 . . ?
C21 C23 H23B 109.5 . . ?
C21 C23 H23C 109.5 . . ?
H23A C23 H23B 109.5 . . ?
H23A C23 H23C 109.5 . . ?
H23B C23 H23C 109.5 . . ?
C21 C24 H24A 109.5 . . ?
C21 C24 H24B 109.5 . . ?
C21 C24 H24C 109.5 . . ?
H24A C24 H24B 109.5 . . ?
H24A C24 H24C 109.5 . . ?
H24B C24 H24C 109.5 . . ?
C4 C2 H2A 109.5 . . ?
C4 C2 H2B 109.5 . . ?
C4 C2 H2C 109.5 . . ?
H2A C2 H2B 109.5 . . ?
H2A C2 H2C 109.5 . . ?
H2B C2 H2C 109.5 . . ?
C4 C1 H1A 109.5 . . ?
C4 C1 H1B 109.5 . . ?
C4 C1 H1C 109.5 . . ?
H1A C1 H1B 109.5 . . ?
H1A C1 H1C 109.5 . . ?
H1B C1 H1C 109.5 . . ?
C4 C3 H3A 109.5 . . ?
C4 C3 H3B 109.5 . . ?
C4 C3 H3C 109.5 . . ?
H3A C3 H3B 109.5 . . ?
H3A C3 H3C 109.5 . . ?
H3B C3 H3C 109.5 . . ?
H3AA C3A H3AB 109.5 . . ?
H3AA C3A H3AC 109.5 . . ?
H3AB C3A H3AC 109.5 . . ?
C4A C3A H3AA 109.5 . . ?
C4A C3A H3AB 109.5 . . ?
C4A C3A H3AC 109.5 . . ?
H2AA C2A H2AB 109.5 . . ?
H2AA C2A H2AC 109.5 . . ?
H2AB C2A H2AC 109.5 . . ?
C4A C2A H2AA 109.5 . . ?
C4A C2A H2AB 109.5 . . ?
C4A C2A H2AC 109.5 . . ?
H1AA C1A H1AB 109.5 . . ?
H1AA C1A H1AC 109.5 . . ?
H1AB C1A H1AC 109.5 . . ?
C4A C1A H1AA 109.5 . . ?
C4A C1A H1AB 109.5 . . ?
C4A C1A H1AC 109.5 . . ?
C5 C4A C2A 112.2(12) . . ?
C5 C4A C1A 110.2(11) . . ?
C3A C4A C5 111.7(11) . . ?
C3A C4A C2A 105.5(13) . . ?
C3A C4A C1A 109.8(13) . . ?
C1A C4A C2A 107.2(13) . . ?

loop_
_geom_bond_atom_site_label_1
_geom_bond_atom_site_label_2
_geom_bond_distance
_geom_bond_site_symmetry_2
_geom_bond_publ_flag
C18 C21 1.529(2) . ?
C18 C17 1.382(2) . ?
C18 C19 1.381(2) . ?
C5 C4 1.540(5) . ?
C5 C6 1.388(2) . ?
C5 C10 1.386(2) . ?
C5 C4A 1.503(14) . ?
C15 C16 1.381(3) . ?
C15 C14 1.436(2) . ?
C15 C20 1.380(3) . ?
C21 C22 1.521(3) . ?
C21 C23 1.536(3) . ?
C21 C24 1.517(3) . ?
C8 C7 1.382(3) . ?
C8 C9 1.384(3) . ?
C8 C11 1.435(2) . ?
C17 H17 0.9300 . ?
C17 C16 1.380(2) . ?
C4 C2 1.525(6) . ?
C4 C1 1.524(7) . ?
C4 C3 1.521(7) . ?
C6 H6 0.9300 . ?
C6 C7 1.380(2) . ?
C13 C14 1.195(2) . ?
C13 C12 1.374(2) . ?
C16 H16 0.9300 . ?
C7 H7 0.9300 . ?
C12 C11 1.193(2) . ?
C10 H10 0.9300 . ?
C10 C9 1.376(2) . ?
C20 H20 0.9300 . ?
C20 C19 1.377(2) . ?
C9 H9 0.9300 . ?
C19 H19 0.9300 . ?
C22 H22A 0.9600 . ?
C22 H22B 0.9600 . ?
C22 H22C 0.9600 . ?
C23 H23A 0.9600 . ?
C23 H23B 0.9600 . ?
C23 H23C 0.9600 . ?
C24 H24A 0.9600 . ?
C24 H24B 0.9600 . ?
C24 H24C 0.9600 . ?
C2 H2A 0.9600 . ?
C2 H2B 0.9600 . ?
C2 H2C 0.9600 . ?
C1 H1A 0.9600 . ?
C1 H1B 0.9600 . ?
C1 H1C 0.9600 . ?
C3 H3A 0.9600 . ?
C3 H3B 0.9600 . ?
C3 H3C 0.9600 . ?
C3A H3AA 0.9600 . ?
C3A H3AB 0.9600 . ?
C3A H3AC 0.9600 . ?
C3A C4A 1.501(15) . ?
C2A H2AA 0.9600 . ?
C2A H2AB 0.9600 . ?
C2A H2AC 0.9600 . ?
C2A C4A 1.506(15) . ?
C1A H1AA 0.9600 . ?
C1A H1AB 0.9600 . ?
C1A H1AC 0.9600 . ?
C1A C4A 1.504(15) . ?

loop_
_geom_torsion_atom_site_label_1
_geom_torsion_atom_site_label_2
_geom_torsion_atom_site_label_3
_geom_torsion_atom_site_label_4
_geom_torsion
_geom_torsion_site_symmetry_1
_geom_torsion_site_symmetry_2
_geom_torsion_site_symmetry_3
_geom_torsion_site_symmetry_4
_geom_torsion_publ_flag
C18 C17 C16 C15 0.4(3) . . . . ?
C5 C6 C7 C8 0.3(3) . . . . ?
C5 C10 C9 C8 -0.5(3) . . . . ?
C15 C20 C19 C18 0.5(3) . . . . ?
C21 C18 C17 C16 -179.76(15) . . . . ?
C21 C18 C19 C20 179.34(16) . . . . ?
C17 C18 C21 C22 -5.1(2) . . . . ?
C17 C18 C21 C23 114.2(2) . . . . ?
C17 C18 C21 C24 -126.3(2) . . . . ?
C17 C18 C19 C20 -0.3(3) . . . . ?
C4 C5 C6 C7 -179.6(3) . . . . ?
C4 C5 C10 C9 179.8(3) . . . . ?
C6 C5 C4 C2 -131.4(4) . . . . ?
C6 C5 C4 C1 109.6(4) . . . . ?
C6 C5 C4 C3 -9.7(6) . . . . ?
C6 C5 C10 C9 0.8(3) . . . . ?
C6 C5 C4A C3A -55.9(15) . . . . ?
C6 C5 C4A C2A -174.2(10) . . . . ?
C6 C5 C4A C1A 66.4(14) . . . . ?
C16 C15 C20 C19 -0.2(3) . . . . ?
C7 C8 C9 C10 0.0(3) . . . . ?
C14 C15 C16 C17 -179.88(16) . . . . ?
C14 C15 C20 C19 179.46(17) . . . . ?
C10 C5 C4 C2 49.7(6) . . . . ?
C10 C5 C4 C1 -69.3(5) . . . . ?
C10 C5 C4 C3 171.4(4) . . . . ?
C10 C5 C6 C7 -0.7(3) . . . . ?
C10 C5 C4A C3A 119.9(13) . . . . ?
C10 C5 C4A C2A 1.7(16) . . . . ?
C10 C5 C4A C1A -117.7(12) . . . . ?
C20 C15 C16 C17 -0.2(3) . . . . ?
C9 C8 C7 C6 0.1(3) . . . . ?
C19 C18 C21 C22 175.20(18) . . . . ?
C19 C18 C21 C23 -65.5(2) . . . . ?
C19 C18 C21 C24 54.0(2) . . . . ?
C19 C18 C17 C16 -0.1(3) . . . . ?
C11 C8 C7 C6 -178.32(17) . . . . ?
C11 C8 C9 C10 178.43(18) . . . . ?
C4A C5 C6 C7 175.5(7) . . . . ?
C4A C5 C10 C9 -175.2(8) . . . . ?
